data_2214232
loop_
_publ_author_name
'Li, Jian'

_publ_section_title
;
 4,5,6,7-Tetrachloro-2-(2-nitrophenyl)isoindoline-1,3-dione
;
_journal_coeditor_code HB2452
_journal_issue 7
_journal_name_full 'Acta Crystallographica Section E'
_journal_page_first o3331
_journal_page_last o3331
_journal_paper_doi 10.1107/S1600536807030632
_journal_volume 63
_journal_year 2007
_chemical_formula_iupac 'C14 H4 Cl4 N2 O4'
_chemical_formula_moiety 'C14 H4 Cl4 N2 O4'
_chemical_formula_sum 'C14 H4 Cl4 N2 O4'
_chemical_formula_weight 405.99
_chemical_name_systematic
;
4,5,6,7-Tetrachloro-2-(2-nitrophenyl)isoindoline-1,3-dione
;
_space_group_IT_number 2
_symmetry_cell_setting triclinic
_symmetry_space_group_name_Hall '-P 1'
_symmetry_space_group_name_H-M 'P -1'
_atom_sites_solution_hydrogens geom
_atom_sites_solution_primary direct
_atom_sites_solution_secondary difmap
_cell_angle_alpha 96.634(2)
_cell_angle_beta 100.513(2)
_cell_angle_gamma 113.368(2)
_cell_formula_units_Z 2
_cell_length_a 7.4616(13)
_cell_length_b 8.8220(16)
_cell_length_c 13.137(2)
_cell_measurement_reflns_used 3012
_cell_measurement_temperature 298(2)
_cell_measurement_theta_max 28.075
_cell_measurement_theta_min 2.571
_cell_volume 763.4(2)
_computing_cell_refinement 'SAINT (Bruker, 1997)'
_computing_data_collection 'SMART (Bruker, 1997)'
_computing_data_reduction SAINT
_computing_molecular_graphics 'SHELXTL (Bruker, 1997)'
_computing_publication_material SHELXTL
_computing_structure_refinement 'SHELXL97 (Sheldrick, 1997)'
_computing_structure_solution 'SHELXS97 (Sheldrick, 1997)'
_diffrn_ambient_temperature 298(2)
_diffrn_measured_fraction_theta_full 0.977
_diffrn_measured_fraction_theta_max 0.977
_diffrn_measurement_device_type 'Bruker SMART CCD'
_diffrn_measurement_method \w
_diffrn_radiation_monochromator graphite
_diffrn_radiation_source 'fine-focus sealed tube'
_diffrn_radiation_type MoK\a
_diffrn_radiation_wavelength 0.71073
_diffrn_reflns_av_R_equivalents 0.0133
_diffrn_reflns_av_sigmaI/netI 0.0229
_diffrn_reflns_limit_h_max 8
_diffrn_reflns_limit_h_min -8
_diffrn_reflns_limit_k_max 10
_diffrn_reflns_limit_k_min -4
_diffrn_reflns_limit_l_max 14
_diffrn_reflns_limit_l_min -15
_diffrn_reflns_number 3929
_diffrn_reflns_theta_full 25.24
_diffrn_reflns_theta_max 25.24
_diffrn_reflns_theta_min 2.57
_exptl_absorpt_coefficient_mu 0.798
_exptl_absorpt_correction_T_max 0.838
_exptl_absorpt_correction_T_min 0.706
_exptl_absorpt_correction_type multi-scan
_exptl_absorpt_process_details '(SADABS; Bruker, 1997)'
_exptl_crystal_colour colourless
_exptl_crystal_density_diffrn 1.766
_exptl_crystal_density_method 'not measured'
_exptl_crystal_description block
_exptl_crystal_F_000 404
_exptl_crystal_size_max 0.47
_exptl_crystal_size_mid 0.39
_exptl_crystal_size_min 0.23
_refine_diff_density_max 0.220
_refine_diff_density_min -0.278
_refine_ls_extinction_coef 0.040(3)
_refine_ls_extinction_expression Fc^*^=kFc[1+0.001xFc^2^\l^3^/sin(2\q)]^-1/4^
_refine_ls_extinction_method SHELXL97
_refine_ls_goodness_of_fit_ref 1.043
_refine_ls_hydrogen_treatment constr
_refine_ls_matrix_type full
_refine_ls_number_parameters 218
_refine_ls_number_reflns 2696
_refine_ls_number_restraints 0
_refine_ls_restrained_S_all 1.043
_refine_ls_R_factor_all 0.0336
_refine_ls_R_factor_gt 0.0307
_refine_ls_shift/su_max 0.001
_refine_ls_shift/su_mean 0.000
_refine_ls_structure_factor_coef Fsqd
_refine_ls_weighting_details 'calc w=1/[\s^2^(Fo^2^)+(0.0438P)^2^+0.2698P] where P=(Fo^2^+2Fc^2^)/3'
_refine_ls_weighting_scheme calc
_refine_ls_wR_factor_gt 0.0785
_refine_ls_wR_factor_ref 0.0811
_reflns_number_gt 2449
_reflns_number_total 2696
_reflns_threshold_expression I>2\s(I)
_cod_data_source_file hb2452.cif
_cod_data_source_block I
_cod_depositor_comments
;
The following automatic conversions were performed:
'_symmetry_cell_setting' value 'Triclinic' changed to 'triclinic'
according to '/home/saulius/struct/CIF-dictionaries/cif_core.dic'
dictionary named 'cif_core.dic' version 2.4.1 from 2010-06-29.

Automatic conversion script
Id: cif_fix_enum 1527 2010-12-29 10:47:43Z saulius 

The following automatic conversions were performed:

'_symmetry_cell_setting' value 'Triclinic' changed to 'triclinic'
according to /home/saulius/struct/CIF-dictionaries/cif_core.dic
dictionary named 'cif_core.dic' version 2.4.1 from 2010-06-29.

Automatic conversion script
Id: cif_fix_values 1715 2011-07-08 13:25:40Z adriana 
;
_cod_database_code 2214232
_cod_database_fobs_code 2214232

loop_
_symmetry_equiv_pos_as_xyz
'x, y, z'
'-x, -y, -z'

loop_
_atom_site_type_symbol
_atom_site_label
_atom_site_fract_x
_atom_site_fract_y
_atom_site_fract_z
_atom_site_U_iso_or_equiv
_atom_site_adp_type
_atom_site_calc_flag
_atom_site_refinement_flags
_atom_site_occupancy
C C1 0.9838(3) 0.6036(2) 0.22533(15) 0.0360(4) Uani d . 1
C C2 1.0988(3) 0.6611(2) 0.33922(14) 0.0316(4) Uani d . 1
C C3 1.1670(3) 0.5754(2) 0.40646(14) 0.0316(4) Uani d . 1
C C4 1.2641(3) 0.6587(2) 0.51150(14) 0.0339(4) Uani d . 1
C C5 1.2918(3) 0.8239(2) 0.54681(14) 0.0341(4) Uani d . 1
C C6 1.2243(3) 0.9100(2) 0.47778(14) 0.0327(4) Uani d . 1
C C7 1.1267(3) 0.8255(2) 0.37398(14) 0.0318(4) Uani d . 1
C C8 1.0350(3) 0.8813(2) 0.28396(15) 0.0364(4) Uani d . 1
C C9 0.8483(3) 0.7423(3) 0.09699(15) 0.0427(5) Uani d . 1
C C10 0.6529(3) 0.7315(3) 0.07728(16) 0.0478(5) Uani d . 1
C C11 0.5585(4) 0.7370(3) -0.02208(19) 0.0660(7) Uani d . 1
H H11 0.4290 0.7314 -0.0350 0.079 Uiso calc R 1
C C12 0.6573(5) 0.7509(4) -0.1017(2) 0.0785(9) Uani d . 1
H H12 0.5939 0.7545 -0.1687 0.094 Uiso calc R 1
C C13 0.8482(5) 0.7596(4) -0.0834(2) 0.0763(8) Uani d . 1
H H13 0.9130 0.7677 -0.1380 0.092 Uiso calc R 1
C C14 0.9444(4) 0.7563(4) 0.01582(18) 0.0631(7) Uani d . 1
H H14 1.0746 0.7636 0.0282 0.076 Uiso calc R 1
N N1 0.9562(3) 0.7438(2) 0.19898(12) 0.0402(4) Uani d . 1
N N2 0.5378(3) 0.7075(3) 0.15888(16) 0.0602(5) Uani d . 1
Cl Cl4 1.12983(7) 0.37220(6) 0.36281(4) 0.04150(15) Uani d . 1
Cl Cl1 1.26252(7) 1.11402(6) 0.52014(4) 0.04185(15) Uani d . 1
Cl Cl3 1.35075(7) 0.55691(7) 0.59779(4) 0.04516(16) Uani d . 1
Cl Cl2 1.41129(8) 0.92336(7) 0.67612(4) 0.04823(16) Uani d . 1
O O1 0.9219(2) 0.47001(18) 0.16717(11) 0.0514(4) Uani d . 1
O O2 1.0246(2) 1.01248(18) 0.28003(11) 0.0512(4) Uani d . 1
O O3 0.5849(3) 0.6509(3) 0.23320(15) 0.0761(5) Uani d . 1
O O4 0.3974(3) 0.7486(3) 0.14666(18) 0.0993(8) Uani d . 1

loop_
_atom_site_aniso_label
_atom_site_aniso_U_11
_atom_site_aniso_U_22
_atom_site_aniso_U_33
_atom_site_aniso_U_12
_atom_site_aniso_U_13
_atom_site_aniso_U_23
C1 0.0380(10) 0.0380(10) 0.0333(9) 0.0207(8) 0.0035(8) 0.0049(8)
C2 0.0306(9) 0.0327(9) 0.0318(9) 0.0147(7) 0.0059(7) 0.0069(7)
C3 0.0275(8) 0.0313(9) 0.0376(9) 0.0138(7) 0.0076(7) 0.0094(7)
C4 0.0291(9) 0.0408(10) 0.0350(9) 0.0164(8) 0.0079(7) 0.0151(8)
C5 0.0286(9) 0.0405(10) 0.0296(9) 0.0126(8) 0.0046(7) 0.0061(8)
C6 0.0305(9) 0.0317(9) 0.0349(9) 0.0123(7) 0.0084(7) 0.0061(7)
C7 0.0315(9) 0.0312(9) 0.0340(9) 0.0144(7) 0.0082(7) 0.0081(7)
C8 0.0394(10) 0.0378(10) 0.0344(9) 0.0195(8) 0.0077(8) 0.0079(8)
C9 0.0595(12) 0.0428(11) 0.0299(9) 0.0313(10) 0.0005(8) 0.0052(8)
C10 0.0558(13) 0.0462(12) 0.0381(11) 0.0281(10) -0.0037(9) -0.0026(9)
C11 0.0772(17) 0.0692(16) 0.0478(14) 0.0455(14) -0.0167(12) -0.0032(12)
C12 0.127(3) 0.0765(18) 0.0360(13) 0.0619(18) -0.0110(14) 0.0062(12)
C13 0.121(3) 0.093(2) 0.0369(12) 0.0662(19) 0.0196(14) 0.0191(13)
C14 0.0818(17) 0.0836(18) 0.0425(12) 0.0530(15) 0.0159(12) 0.0165(12)
N1 0.0508(10) 0.0407(9) 0.0307(8) 0.0266(8) -0.0006(7) 0.0046(7)
N2 0.0490(11) 0.0656(13) 0.0533(12) 0.0240(10) -0.0020(9) -0.0097(10)
Cl4 0.0489(3) 0.0346(3) 0.0455(3) 0.0235(2) 0.0085(2) 0.0093(2)
Cl1 0.0447(3) 0.0329(3) 0.0438(3) 0.0157(2) 0.0078(2) 0.0011(2)
Cl3 0.0470(3) 0.0535(3) 0.0412(3) 0.0275(2) 0.0053(2) 0.0195(2)
Cl2 0.0503(3) 0.0544(3) 0.0314(3) 0.0204(2) -0.0014(2) 0.0024(2)
O1 0.0643(9) 0.0439(8) 0.0411(8) 0.0296(7) -0.0053(7) -0.0036(7)
O2 0.0761(10) 0.0418(8) 0.0413(8) 0.0347(8) 0.0055(7) 0.0099(6)
O3 0.0786(13) 0.0913(14) 0.0582(11) 0.0339(11) 0.0187(9) 0.0210(10)
O4 0.0677(13) 0.147(2) 0.0871(15) 0.0661(15) 0.0022(11) -0.0070(15)

loop_
_atom_type_symbol
_atom_type_description
_atom_type_scat_dispersion_real
_atom_type_scat_dispersion_imag
_atom_type_scat_source
C C 0.0033 0.0016 'International Tables Vol C Tables 4.2.6.8 and 6.1.1.4'
H H 0.0000 0.0000 'International Tables Vol C Tables 4.2.6.8 and 6.1.1.4'
N N 0.0061 0.0033 'International Tables Vol C Tables 4.2.6.8 and 6.1.1.4'
O O 0.0106 0.0060 'International Tables Vol C Tables 4.2.6.8 and 6.1.1.4'
Cl Cl 0.1484 0.1585 'International Tables Vol C Tables 4.2.6.8 and 6.1.1.4'

loop_
_geom_angle_atom_site_label_1
_geom_angle_atom_site_label_2
_geom_angle_atom_site_label_3
_geom_angle
O1 C1 N1 125.26(17)
O1 C1 C2 130.10(17)
N1 C1 C2 104.62(15)
C3 C2 C7 121.50(17)
C3 C2 C1 130.08(16)
C7 C2 C1 108.39(15)
C2 C3 C4 117.91(16)
C2 C3 Cl4 121.00(14)
C4 C3 Cl4 121.08(14)
C3 C4 C5 120.73(16)
C3 C4 Cl3 119.49(14)
C5 C4 Cl3 119.78(14)
C6 C5 C4 120.85(16)
C6 C5 Cl2 119.28(15)
C4 C5 Cl2 119.88(14)
C7 C6 C5 117.85(17)
C7 C6 Cl1 121.17(14)
C5 C6 Cl1 120.98(14)
C6 C7 C2 121.16(17)
C6 C7 C8 130.23(17)
C2 C7 C8 108.60(16)
O2 C8 N1 124.59(18)
O2 C8 C7 130.28(18)
N1 C8 C7 105.12(15)
C14 C9 C10 119.2(2)
C14 C9 N1 118.1(2)
C10 C9 N1 122.63(19)
C11 C10 C9 120.2(2)
C11 C10 N2 117.8(2)
C9 C10 N2 121.96(18)
C12 C11 C10 119.6(3)
C12 C11 H11 120.2
C10 C11 H11 120.2
C13 C12 C11 120.6(2)
C13 C12 H12 119.7
C11 C12 H12 119.7
C12 C13 C14 120.2(3)
C12 C13 H13 119.9
C14 C13 H13 119.9
C13 C14 C9 120.3(3)
C13 C14 H14 119.9
C9 C14 H14 119.9
C8 N1 C1 113.24(15)
C8 N1 C9 123.44(16)
C1 N1 C9 123.24(16)
O3 N2 O4 123.5(3)
O3 N2 C10 119.7(2)
O4 N2 C10 116.8(2)

loop_
_geom_bond_atom_site_label_1
_geom_bond_atom_site_label_2
_geom_bond_distance
C1 O1 1.191(2)
C1 N1 1.402(2)
C1 C2 1.498(2)
C2 C3 1.381(2)
C2 C7 1.388(3)
C3 C4 1.395(3)
C3 Cl4 1.7115(18)
C4 C5 1.397(3)
C4 Cl3 1.7136(18)
C5 C6 1.396(3)
C5 Cl2 1.7124(18)
C6 C7 1.385(3)
C6 Cl1 1.7130(19)
C7 C8 1.489(3)
C8 O2 1.196(2)
C8 N1 1.395(2)
C9 C14 1.380(3)
C9 C10 1.396(3)
C9 N1 1.427(2)
C10 C11 1.382(3)
C10 N2 1.475(3)
C11 C12 1.376(4)
C11 H11 0.9300
C12 C13 1.370(4)
C12 H12 0.9300
C13 C14 1.378(3)
C13 H13 0.9300
C14 H14 0.9300
N2 O3 1.205(3)
N2 O4 1.228(3)

loop_
_geom_torsion_atom_site_label_1
_geom_torsion_atom_site_label_2
_geom_torsion_atom_site_label_3
_geom_torsion_atom_site_label_4
_geom_torsion
O1 C1 C2 C3 1.4(4)
N1 C1 C2 C3 179.82(18)
O1 C1 C2 C7 -176.7(2)
N1 C1 C2 C7 1.8(2)
C7 C2 C3 C4 0.5(3)
C1 C2 C3 C4 -177.26(18)
C7 C2 C3 Cl4 179.48(14)
C1 C2 C3 Cl4 1.7(3)
C2 C3 C4 C5 -0.3(3)
Cl4 C3 C4 C5 -179.26(14)
C2 C3 C4 Cl3 179.87(13)
Cl4 C3 C4 Cl3 0.9(2)
C3 C4 C5 C6 -0.4(3)
Cl3 C4 C5 C6 179.38(14)
C3 C4 C5 Cl2 179.95(13)
Cl3 C4 C5 Cl2 -0.2(2)
C4 C5 C6 C7 0.9(3)
Cl2 C5 C6 C7 -179.43(13)
C4 C5 C6 Cl1 -178.69(14)
Cl2 C5 C6 Cl1 0.9(2)
C5 C6 C7 C2 -0.7(3)
Cl1 C6 C7 C2 178.90(14)
C5 C6 C7 C8 178.42(18)
Cl1 C6 C7 C8 -1.9(3)
C3 C2 C7 C6 0.0(3)
C1 C2 C7 C6 178.22(16)
C3 C2 C7 C8 -179.33(16)
C1 C2 C7 C8 -1.1(2)
C6 C7 C8 O2 0.3(4)
C2 C7 C8 O2 179.5(2)
C6 C7 C8 N1 -179.26(19)
C2 C7 C8 N1 0.0(2)
C14 C9 C10 C11 -0.8(3)
N1 C9 C10 C11 177.6(2)
C14 C9 C10 N2 176.8(2)
N1 C9 C10 N2 -4.8(3)
C9 C10 C11 C12 0.9(4)
N2 C10 C11 C12 -176.8(2)
C10 C11 C12 C13 -0.1(4)
C11 C12 C13 C14 -0.7(4)
C12 C13 C14 C9 0.8(4)
C10 C9 C14 C13 0.0(4)
N1 C9 C14 C13 -178.4(2)
O2 C8 N1 C1 -178.3(2)
C7 C8 N1 C1 1.3(2)
O2 C8 N1 C9 -1.6(3)
C7 C8 N1 C9 177.93(18)
O1 C1 N1 C8 176.7(2)
C2 C1 N1 C8 -1.9(2)
O1 C1 N1 C9 0.0(3)
C2 C1 N1 C9 -178.58(18)
C14 C9 N1 C8 106.0(2)
C10 C9 N1 C8 -72.4(3)
C14 C9 N1 C1 -77.6(3)
C10 C9 N1 C1 103.9(2)
C11 C10 N2 O3 157.2(2)
C9 C10 N2 O3 -20.5(3)
C11 C10 N2 O4 -23.3(3)
C9 C10 N2 O4 159.0(2)

loop_
_cod_related_entry_id
_cod_related_entry_database
_cod_related_entry_code
1 ChemSpider 2352903
